data_1560899
loop_
_publ_author_name
'Cramer, Alisha J.'
'Cole, Jacqueline M.'

_publ_section_title
;
 Host-guest prospects of neodymium and gadolinium ultraphosphate
 frameworks for nuclear waste storage: Multi-temperature topological
 analysis of nanoporous cages in RP5O14
;
_journal_name_full 'Journal of Solid State Chemistry'
_journal_page_first 250
_journal_page_last 257
_journal_paper_doi 10.1016/j.jssc.2018.07.020
_journal_volume 266
_journal_year 2018
_chemical_formula_sum 'Gd O14 P5'
_chemical_formula_weight 536.10
_space_group_IT_number 14
_space_group_name_Hall '-P 2ybc'
_space_group_name_H-M_alt 'P 1 21/c 1'
_symmetry_cell_setting monoclinic
_symmetry_space_group_name_H-M 'P 1 21/c 1'
_atom_sites_solution_hydrogens none
_atom_sites_solution_primary direct
_atom_sites_solution_secondary difmap
_audit_creation_method SHELXL-97
_cell_angle_alpha 90.00
_cell_angle_beta 90.00(3)
_cell_angle_gamma 90.00
_cell_formula_units_Z 4
_cell_length_a 8.7270(17)
_cell_length_b 8.9440(18)
_cell_length_c 12.989(3)
_cell_measurement_reflns_used 512
_cell_measurement_temperature 400(2)
_cell_measurement_theta_max 28.28
_cell_measurement_theta_min 2.0
_cell_volume 1013.8(4)
_computing_cell_refinement
;
Rigaku CrystalClear-SM Expert 2.0
;
_computing_data_collection 'Rigaku CrystalClear-SM Expert 2.0'
_computing_data_reduction
;
Rigaku CrystalClear-SM Expert 2.0
;
_computing_molecular_graphics
;
SHELXTL-PLUS (Sheldrick, 1995)
;
_computing_publication_material 'SHELXL-97 (Sheldrick, 1997)'
_computing_structure_refinement 'SHELXL-97 (Sheldrick, 1997)'
_computing_structure_solution 'SHELXS-97 (Sheldrick, 1990)'
_diffrn_ambient_temperature 400(2)
_diffrn_measured_fraction_theta_full 0.671
_diffrn_measured_fraction_theta_max 0.671
_diffrn_measurement_device_type 'Rigaku Saturn 724+ CCD'
_diffrn_measurement_method '\w scans'
_diffrn_radiation_monochromator graphite
_diffrn_radiation_source 'fine-focus sealed tube'
_diffrn_radiation_type MoK\a
_diffrn_radiation_wavelength 0.71073
_diffrn_reflns_av_R_equivalents 0.0364
_diffrn_reflns_av_sigmaI/netI 0.0192
_diffrn_reflns_limit_h_max 7
_diffrn_reflns_limit_h_min -11
_diffrn_reflns_limit_k_max 12
_diffrn_reflns_limit_k_min -6
_diffrn_reflns_limit_l_max 17
_diffrn_reflns_limit_l_min -17
_diffrn_reflns_number 3150
_diffrn_reflns_theta_full 30.69
_diffrn_reflns_theta_max 30.69
_diffrn_reflns_theta_min 1.57
_diffrn_standards_decay_% 0
_diffrn_standards_interval_count 0
_diffrn_standards_interval_time 0
_diffrn_standards_number 0
_exptl_absorpt_coefficient_mu 7.419
_exptl_absorpt_correction_T_max 0.105
_exptl_absorpt_correction_T_min 0.069
_exptl_absorpt_correction_type empirical
_exptl_absorpt_process_details
;
T. Higashi, ABSCOR, empirical absorption correction
;
_exptl_crystal_colour colourless
_exptl_crystal_density_diffrn 3.512
_exptl_crystal_density_method 'not measured'
_exptl_crystal_description block
_exptl_crystal_F_000 1004
_exptl_crystal_size_max 0.4
_exptl_crystal_size_mid 0.4
_exptl_crystal_size_min 0.3
_refine_diff_density_max 0.980
_refine_diff_density_min -1.194
_refine_diff_density_rms 0.221
_refine_ls_extinction_coef 0.0179(12)
_refine_ls_extinction_expression Fc^*^=kFc[1+0.001xFc^2^\l^3^/sin(2\q)]^-1/4^
_refine_ls_extinction_method SHELXL
_refine_ls_goodness_of_fit_ref 1.114
_refine_ls_hydrogen_treatment none
_refine_ls_matrix_type full
_refine_ls_number_parameters 183
_refine_ls_number_reflns 2110
_refine_ls_number_restraints 0
_refine_ls_restrained_S_all 1.114
_refine_ls_R_factor_all 0.0371
_refine_ls_R_factor_gt 0.0367
_refine_ls_shift/su_max 0.001
_refine_ls_shift/su_mean 0.000
_refine_ls_structure_factor_coef Fsqd
_refine_ls_weighting_details 'calc w=1/[\s^2^(Fo^2^)+(0.0663P)^2^+3.6652P] where P=(Fo^2^+2Fc^2^)/3'
_refine_ls_weighting_scheme calc
_refine_ls_wR_factor_gt 0.1015
_refine_ls_wR_factor_ref 0.1019
_reflns_number_gt 2071
_reflns_number_total 2110
_reflns_threshold_expression >2sigma(I)
_cod_data_source_file 2gd400i2-2b.cif
_cod_data_source_block 2gd400i2-2b
_cod_original_cell_volume 1013.8(3)
_cod_original_sg_symbol_H-M P2(1)/c
_cod_database_code 1560899

loop_
_symmetry_equiv_pos_as_xyz
'x, y, z'
'-x, y+1/2, -z+1/2'
'-x, -y, -z'
'x, -y-1/2, z-1/2'

loop_
_atom_site_label
_atom_site_type_symbol
_atom_site_fract_x
_atom_site_fract_y
_atom_site_fract_z
_atom_site_U_iso_or_equiv
_atom_site_adp_type
_atom_site_occupancy
_atom_site_symmetry_multiplicity
_atom_site_calc_flag
_atom_site_refinement_flags
_atom_site_disorder_assembly
_atom_site_disorder_group
Gd1 Gd 0.77707(3) 0.19000(2) -0.00077(3) 0.00971(15) Uani 1 1 d . . .
P1 P 0.7314(2) 0.55029(16) 0.16447(11) 0.0097(3) Uani 1 1 d . . .
P2 P 0.7417(2) 0.54777(16) -0.16515(12) 0.0105(3) Uani 1 1 d . . .
P3 P 0.81505(16) 0.75505(14) 0.00019(13) 0.0103(2) Uani 1 1 d . . .
P4 P 0.4966(2) -0.00195(19) -0.17239(10) 0.0098(3) Uani 1 1 d . . .
P5 P 1.0045(2) 0.0031(2) 0.20214(10) 0.0112(3) Uani 1 1 d . . .
O1 O 0.7185(9) 0.6889(4) -0.0968(4) 0.0152(10) Uani 1 1 d . . .
O2 O 0.7109(9) 0.6875(5) 0.0908(4) 0.0183(11) Uani 1 1 d . . .
O3 O 0.7295(8) 0.4048(5) 0.1147(4) 0.0235(11) Uani 1 1 d . . .
O4 O 0.7903(6) -0.0830(5) -0.0002(4) 0.0227(10) Uani 1 1 d . . .
O5 O 0.9138(7) 0.1169(6) 0.1479(4) 0.0222(11) Uani 1 1 d . . .
O6 O 1.0314(6) 0.3120(4) -0.0034(4) 0.0171(8) Uani 1 1 d . . .
O7 O 0.4181(6) -0.1211(5) -0.1144(4) 0.0170(10) Uani 1 1 d . . .
O8 O 1.1195(7) 0.4073(6) -0.2244(4) 0.0225(11) Uani 1 1 d . . .
O9 O 0.5810(6) 0.1173(6) -0.1196(4) 0.0199(10) Uani 1 1 d . . .
O10 O 0.3767(7) 0.0803(5) -0.2473(4) 0.0196(10) Uani 1 1 d . . .
O11 O 0.7257(8) 0.4039(5) -0.1119(4) 0.0217(10) Uani 1 1 d . . .
O12 O 0.9121(7) 0.1169(6) -0.1487(4) 0.0205(10) Uani 1 1 d . . .
O13 O 0.9009(7) 0.5794(6) -0.2137(4) 0.0231(11) Uani 1 1 d . . .
O14 O 0.6010(7) 0.5840(6) 0.2428(4) 0.0213(11) Uani 1 1 d . . .

loop_
_atom_site_aniso_label
_atom_site_aniso_U_11
_atom_site_aniso_U_22
_atom_site_aniso_U_33
_atom_site_aniso_U_23
_atom_site_aniso_U_13
_atom_site_aniso_U_12
Gd1 0.0091(2) 0.00913(18) 0.01093(18) 0.00017(8) 0.00042(17) -0.00005(7)
P1 0.0083(7) 0.0096(6) 0.0112(6) 0.0002(5) 0.0017(5) 0.0004(5)
P2 0.0099(8) 0.0102(6) 0.0114(6) -0.0002(5) 0.0001(6) -0.0002(5)
P3 0.0109(6) 0.0081(5) 0.0119(5) 0.0008(5) 0.0008(6) -0.0010(4)
P4 0.0073(6) 0.0115(5) 0.0105(5) 0.0000(6) -0.0001(7) 0.0001(4)
P5 0.0085(6) 0.0136(5) 0.0114(5) 0.0008(6) 0.0004(6) -0.0007(4)
O1 0.017(3) 0.014(2) 0.014(2) -0.0044(13) -0.002(2) 0.0037(17)
O2 0.017(3) 0.025(2) 0.013(2) 0.0060(15) 0.004(2) 0.0043(18)
O3 0.024(3) 0.015(2) 0.032(3) -0.0080(18) 0.003(2) -0.001(2)
O4 0.028(3) 0.0076(16) 0.032(2) -0.0019(18) 0.007(3) 0.0023(16)
O5 0.023(3) 0.026(2) 0.017(2) 0.0043(18) -0.006(2) 0.001(2)
O6 0.014(2) 0.0180(18) 0.020(2) 0.0002(17) -0.001(3) 0.0001(13)
O7 0.013(2) 0.019(2) 0.018(2) 0.0056(17) 0.0101(18) -0.0017(19)
O8 0.018(3) 0.016(2) 0.033(3) 0.0073(19) -0.014(2) -0.007(2)
O9 0.014(3) 0.022(2) 0.024(2) -0.0034(18) -0.0076(19) -0.005(2)
O10 0.025(3) 0.0135(19) 0.021(2) -0.0058(17) -0.013(2) 0.0004(19)
O11 0.025(3) 0.017(2) 0.023(2) 0.0081(17) -0.002(2) -0.003(2)
O12 0.021(3) 0.020(2) 0.020(2) -0.0048(18) 0.007(2) 0.004(2)
O13 0.017(3) 0.026(2) 0.026(3) -0.011(2) 0.009(2) -0.004(2)
O14 0.021(3) 0.019(2) 0.024(2) 0.0028(18) 0.014(2) 0.003(2)

loop_
_atom_type_symbol
_atom_type_description
_atom_type_scat_dispersion_real
_atom_type_scat_dispersion_imag
_atom_type_scat_source
O O 0.0106 0.0060 'International Tables Vol C Tables 4.2.6.8 and 6.1.1.4'
P P 0.1023 0.0942 'International Tables Vol C Tables 4.2.6.8 and 6.1.1.4'
Gd Gd -0.1653 3.9035 'International Tables Vol C Tables 4.2.6.8 and 6.1.1.4'

loop_
_geom_angle_atom_site_label_1
_geom_angle_atom_site_label_2
_geom_angle_atom_site_label_3
_geom_angle
_geom_angle_site_symmetry_1
_geom_angle_site_symmetry_3
O12 Gd1 O7 144.34(19) . 3_655
O12 Gd1 O5 109.79(16) . .
O7 Gd1 O5 76.9(2) 3_655 .
O12 Gd1 O9 75.8(2) . .
O7 Gd1 O9 79.70(15) 3_655 .
O5 Gd1 O9 144.4(2) . .
O12 Gd1 O11 79.97(19) . .
O7 Gd1 O11 116.7(2) 3_655 .
O5 Gd1 O11 142.56(19) . .
O9 Gd1 O11 72.53(19) . .
O12 Gd1 O4 72.59(18) . .
O7 Gd1 O4 76.72(17) 3_655 .
O5 Gd1 O4 72.37(19) . .
O9 Gd1 O4 76.39(18) . .
O11 Gd1 O4 142.58(18) . .
O12 Gd1 O3 142.87(19) . .
O7 Gd1 O3 72.29(19) 3_655 .
O5 Gd1 O3 78.7(2) . .
O9 Gd1 O3 118.8(2) . .
O11 Gd1 O3 73.66(18) . .
O4 Gd1 O3 141.47(18) . .
O12 Gd1 O6 70.18(19) . .
O7 Gd1 O6 140.81(19) 3_655 .
O5 Gd1 O6 71.34(19) . .
O9 Gd1 O6 138.78(19) . .
O11 Gd1 O6 79.09(19) . .
O4 Gd1 O6 113.47(15) . .
O3 Gd1 O6 79.41(19) . .
O3 P1 O14 117.1(3) . .
O3 P1 O8 116.7(4) . 3_765
O14 P1 O8 103.7(3) . 3_765
O3 P1 O2 115.3(3) . .
O14 P1 O2 99.4(3) . .
O8 P1 O2 102.1(3) 3_765 .
O11 P2 O13 115.8(4) . .
O11 P2 O1 115.5(3) . .
O13 P2 O1 101.6(3) . .
O11 P2 O10 116.3(3) . 2_654
O13 P2 O10 105.2(3) . 2_654
O1 P2 O10 100.2(3) . 2_654
O4 P3 O6 122.6(3) 1_565 3_765
O4 P3 O2 107.0(3) 1_565 .
O6 P3 O2 110.0(3) 3_765 .
O4 P3 O1 106.3(3) 1_565 .
O6 P3 O1 110.2(3) 3_765 .
O2 P3 O1 97.9(3) . .
O9 P4 O7 121.4(3) . .
O9 P4 O10 106.1(3) . .
O7 P4 O10 109.8(3) . .
O9 P4 O14 111.6(3) . 4_565
O7 P4 O14 106.5(3) . 4_565
O10 P4 O14 99.4(3) . 4_565
O5 P5 O12 123.1(2) . 3_755
O5 P5 O13 110.0(3) . 4_566
O12 P5 O13 105.4(3) 3_755 4_566
O5 P5 O8 106.1(3) . 4_566
O12 P5 O8 109.7(3) 3_755 4_566
O13 P5 O8 100.3(3) 4_566 4_566
P2 O1 P3 132.0(4) . .
P1 O2 P3 132.7(5) . .
P1 O3 Gd1 164.5(4) . .
P3 O4 Gd1 174.2(3) 1_545 .
P5 O5 Gd1 148.9(3) . .
P3 O6 Gd1 129.7(2) 3_765 .
P4 O7 Gd1 148.4(3) . 3_655
P1 O8 P5 134.2(3) 3_765 4_565
P4 O9 Gd1 149.1(3) . .
P2 O10 P4 141.7(3) 2_644 .
P2 O11 Gd1 161.7(4) . .
P5 O12 Gd1 146.9(3) 3_755 .
P2 O13 P5 134.4(4) . 4_565
P1 O14 P4 140.7(4) . 4_566

loop_
_geom_bond_atom_site_label_1
_geom_bond_atom_site_label_2
_geom_bond_distance
_geom_bond_site_symmetry_2
Gd1 O12 2.347(5) .
Gd1 O7 2.348(5) 3_655
Gd1 O5 2.362(5) .
Gd1 O9 2.394(5) .
Gd1 O11 2.438(5) .
Gd1 O4 2.444(5) .
Gd1 O3 2.473(5) .
Gd1 O6 2.473(5) .
P1 O3 1.453(5) .
P1 O14 1.556(6) .
P1 O8 1.563(6) 3_765
P1 O2 1.566(5) .
P2 O11 1.467(5) .
P2 O13 1.553(6) .
P2 O1 1.556(4) .
P2 O10 1.563(5) 2_654
P3 O4 1.465(4) 1_565
P3 O6 1.468(5) 3_765
P3 O2 1.605(6) .
P3 O1 1.627(6) .
P4 O9 1.467(5) .
P4 O7 1.474(5) .
P4 O10 1.607(6) .
P4 O14 1.608(5) 4_565
P5 O5 1.469(6) .
P5 O12 1.471(5) 3_755
P5 O13 1.599(6) 4_566
P5 O8 1.600(6) 4_566
O4 P3 1.465(4) 1_545
O6 P3 1.468(5) 3_765
O7 Gd1 2.348(5) 3_655
O8 P1 1.563(6) 3_765
O8 P5 1.600(6) 4_565
O10 P2 1.563(5) 2_644
O12 P5 1.471(5) 3_755
O13 P5 1.599(6) 4_565
O14 P4 1.608(5) 4_566

_cod_database_fobs_code 1560899
